data_7051959
loop_
_publ_author_name
'Altamura, Maria'
'Dapporto, Paolo'
'Guidi, Antonio'
'Harmat, Nicholas J. S.'
'Jierry, Lo\"ic'
'Libralesso, Elisa'
'Paoli, Paola'
'Rossi, Patrizia'

_publ_section_title
;
 Investigation on the flexibility of chiral tricyclic derivatives
;
_journal_issue 9
_journal_name_full 'New Journal of Chemistry'
_journal_page_first 1617
_journal_paper_doi 10.1039/b801569d
_journal_volume 32
_journal_year 2008
_chemical_formula_sum 'C15 H11 N O3 S'
_chemical_formula_weight 285.31
_chemical_name_systematic
;
?
;
_space_group_IT_number 14
_symmetry_cell_setting monoclinic
_symmetry_space_group_name_Hall '-P 2yab'
_symmetry_space_group_name_H-M 'P 1 21/a 1'
_atom_sites_solution_hydrogens geom
_atom_sites_solution_primary direct
_atom_sites_solution_secondary difmap
_audit_creation_method SHELXL-97
_cell_angle_alpha 90.00
_cell_angle_beta 104.66(1)
_cell_angle_gamma 90.00
_cell_formula_units_Z 4
_cell_length_a 7.7680(9)
_cell_length_b 11.736(1)
_cell_length_c 14.923(2)
_cell_measurement_temperature 150
_cell_volume 1316.2(3)
_computing_cell_refinement
;
CrysAlis RED, Oxford Diffraction Ltd.,
Version 1.171.29.2 (release 20-01-2006 CrysAlis171 .NET)
(compiled Jan 20 2006,12:36:28)
;
_computing_data_collection
;
CrysAlis CCD, Oxford Diffraction Ltd.,
Version 1.171.29.2 (release 20-01-2006 CrysAlis171 .NET)
(compiled Jan 20 2006,12:36:28)
;
_computing_data_reduction
;
CrysAlis RED, Oxford Diffraction Ltd.,
Version 1.171.29.2 (release 20-01-2006 CrysAlis171 .NET)
(compiled Jan 20 2006,12:36:28)
;
_computing_molecular_graphics 'ORTEP-3 (Farruggia, 1997)'
_computing_publication_material 'PARST97 (Nardelli, 1995)'
_computing_structure_refinement 'SHELXL-97 (Sheldrick, 1997)'
_computing_structure_solution 'SIR97 (Altomare, 1999)'
_diffrn_ambient_temperature 150
_diffrn_measured_fraction_theta_full 0.996
_diffrn_measured_fraction_theta_max 0.933
_diffrn_measurement_device_type 'Xcalibur3 4 circles diffractometer'
_diffrn_measurement_method 'intensity from \w scans'
_diffrn_radiation_monochromator graphite
_diffrn_radiation_source 'Enhance (Cu) X-ray Source'
_diffrn_radiation_wavelength 1.54018
_diffrn_reflns_av_R_equivalents 0.0700
_diffrn_reflns_av_sigmaI/netI 0.3092
_diffrn_reflns_limit_h_max 9
_diffrn_reflns_limit_h_min -9
_diffrn_reflns_limit_k_max 13
_diffrn_reflns_limit_k_min -14
_diffrn_reflns_limit_l_max 19
_diffrn_reflns_limit_l_min -18
_diffrn_reflns_number 8055
_diffrn_reflns_theta_full 70.00
_diffrn_reflns_theta_max 88.06
_diffrn_reflns_theta_min 8.14
_exptl_absorpt_coefficient_mu 2.252
_exptl_absorpt_correction_type empirical
_exptl_crystal_density_diffrn 1.440
_exptl_crystal_density_method 'not measured'
_exptl_crystal_F_000 592
_exptl_crystal_size_max 0.5
_exptl_crystal_size_mid 0.45
_exptl_crystal_size_min 0.3
_refine_diff_density_max 0.372
_refine_diff_density_min -0.251
_refine_diff_density_rms 0.065
_refine_ls_extinction_method none
_refine_ls_goodness_of_fit_ref 0.887
_refine_ls_hydrogen_treatment mixed
_refine_ls_matrix_type full
_refine_ls_number_parameters 185
_refine_ls_number_reflns 2807
_refine_ls_number_restraints 0
_refine_ls_restrained_S_all 0.887
_refine_ls_R_factor_all 0.1361
_refine_ls_R_factor_gt 0.0555
_refine_ls_shift/su_max 0.000
_refine_ls_shift/su_mean 0.000
_refine_ls_structure_factor_coef Fsqd
_refine_ls_weighting_details 'calc w=1/[\s^2^(Fo^2^)+(0.0408P)^2^+0.0000P] where P=(Fo^2^+2Fc^2^)/3'
_refine_ls_weighting_scheme calc
_refine_ls_wR_factor_gt 0.1117
_refine_ls_wR_factor_ref 0.1194
_reflns_number_gt 1018
_reflns_number_total 2807
_reflns_threshold_expression >2sigma(I)
_cod_data_source_file b801569d.txt
_cod_data_source_block 2
_cod_original_sg_symbol_H-M P21/a
_cod_database_code 7051959

loop_
_symmetry_equiv_pos_as_xyz
'x, y, z'
'-x+1/2, y+1/2, -z'
'-x, -y, -z'
'x-1/2, -y-1/2, z'

loop_
_atom_site_label
_atom_site_type_symbol
_atom_site_fract_x
_atom_site_fract_y
_atom_site_fract_z
_atom_site_U_iso_or_equiv
_atom_site_adp_type
_atom_site_occupancy
_atom_site_symmetry_multiplicity
_atom_site_calc_flag
_atom_site_refinement_flags
_atom_site_disorder_assembly
_atom_site_disorder_group
S1 S 0.13227(14) -0.05069(9) 0.63337(7) 0.0374(3) Uani 1 1 d . . .
O1 O 0.4525(3) -0.1374(2) 0.90000(17) 0.0305(7) Uani 1 1 d . . .
O2 O 0.0689(4) -0.1555(3) 0.87435(18) 0.0346(8) Uani 1 1 d . . .
O3 O 0.1380(3) -0.1145(2) 1.02520(17) 0.0412(8) Uani 1 1 d . . .
N1 N 0.2834(4) 0.0109(3) 0.83762(18) 0.0245(8) Uani 1 1 d . . .
C1 C 0.4677(5) -0.0874(3) 0.7475(2) 0.0270(10) Uani 1 1 d . . .
C2 C 0.3626(5) -0.0840(3) 0.6584(3) 0.0283(10) Uani 1 1 d . . .
C3 C 0.4349(5) -0.1093(3) 0.5838(3) 0.0342(11) Uani 1 1 d . . .
H3 H 0.3634 -0.1088 0.5235 0.041 Uiso 1 1 calc R . .
C4 C 0.6151(6) -0.1352(3) 0.6010(3) 0.0380(12) Uani 1 1 d . . .
H4 H 0.6649 -0.1512 0.5519 0.046 Uiso 1 1 calc R . .
C5 C 0.7200(6) -0.1373(3) 0.6904(3) 0.0345(11) Uani 1 1 d . . .
H5 H 0.8403 -0.1546 0.7012 0.041 Uiso 1 1 calc R . .
C6 C 0.6491(5) -0.1143(3) 0.7637(3) 0.0276(10) Uani 1 1 d . . .
H6 H 0.7207 -0.1165 0.8239 0.033 Uiso 1 1 calc R . .
C7 C 0.4007(5) -0.0726(4) 0.8331(3) 0.0288(10) Uani 1 1 d . . .
C8 C 0.2338(5) 0.1043(3) 0.7740(3) 0.0252(10) Uani 1 1 d . . .
C9 C 0.1555(5) 0.0878(3) 0.6811(2) 0.0259(10) Uani 1 1 d . . .
C10 C 0.1000(5) 0.1826(4) 0.6259(2) 0.0350(11) Uani 1 1 d . . .
H10 H 0.0489 0.1725 0.5630 0.042 Uiso 1 1 calc R . .
C11 C 0.1182(5) 0.2907(4) 0.6615(3) 0.0400(12) Uani 1 1 d . . .
H11 H 0.0747 0.3528 0.6239 0.048 Uiso 1 1 calc R . .
C12 C 0.2019(6) 0.3066(4) 0.7542(3) 0.0424(12) Uani 1 1 d . . .
H12 H 0.2178 0.3799 0.7786 0.051 Uiso 1 1 calc R . .
C13 C 0.2617(5) 0.2141(3) 0.8105(3) 0.0343(11) Uani 1 1 d . . .
H13 H 0.3205 0.2250 0.8724 0.041 Uiso 1 1 calc R . .
C14 C 0.2244(5) 0.0163(3) 0.9233(2) 0.0278(10) Uani 1 1 d . . .
H14A H 0.1386 0.0775 0.9180 0.033 Uiso 1 1 calc R . .
H14B H 0.3258 0.0348 0.9742 0.033 Uiso 1 1 calc R . .
C15 C 0.1416(5) -0.0922(3) 0.9464(3) 0.0278(10) Uani 1 1 d . . .
H2O H 0.037(6) -0.229(5) 0.890(3) 0.12(2) Uiso 1 1 d . . .

loop_
_atom_site_aniso_label
_atom_site_aniso_U_11
_atom_site_aniso_U_22
_atom_site_aniso_U_33
_atom_site_aniso_U_23
_atom_site_aniso_U_13
_atom_site_aniso_U_12
S1 0.0313(7) 0.0420(8) 0.0373(6) -0.0058(5) 0.0056(5) 0.0000(6)
O1 0.0288(18) 0.0284(19) 0.0330(16) 0.0044(13) 0.0055(15) 0.0078(14)
O2 0.0343(19) 0.032(2) 0.0375(18) 0.0016(15) 0.0086(16) -0.0066(15)
O3 0.054(2) 0.0363(19) 0.0342(17) 0.0042(13) 0.0126(16) 0.0052(15)
N1 0.025(2) 0.023(2) 0.0268(18) 0.0012(15) 0.0094(17) 0.0049(17)
C1 0.027(3) 0.027(3) 0.030(2) -0.0008(19) 0.012(2) 0.002(2)
C2 0.034(3) 0.015(3) 0.043(3) -0.0023(19) 0.023(2) -0.007(2)
C3 0.041(3) 0.029(3) 0.033(2) -0.001(2) 0.010(2) -0.006(2)
C4 0.042(3) 0.032(3) 0.047(3) -0.003(2) 0.023(3) 0.002(2)
C5 0.028(3) 0.025(3) 0.054(3) 0.002(2) 0.016(3) 0.001(2)
C6 0.027(3) 0.023(3) 0.034(2) -0.0058(19) 0.010(2) -0.005(2)
C7 0.022(3) 0.029(3) 0.034(3) -0.007(2) 0.005(2) -0.008(2)
C8 0.025(2) 0.019(3) 0.033(2) 0.0049(19) 0.010(2) 0.006(2)
C9 0.020(2) 0.030(3) 0.029(2) 0.0021(19) 0.010(2) 0.003(2)
C10 0.039(3) 0.044(3) 0.024(2) 0.008(2) 0.010(2) 0.004(3)
C11 0.050(3) 0.031(3) 0.041(3) 0.018(2) 0.017(3) 0.018(3)
C12 0.055(3) 0.021(3) 0.056(3) 0.006(2) 0.023(3) 0.012(2)
C13 0.039(3) 0.030(3) 0.037(3) -0.002(2) 0.017(2) 0.002(2)
C14 0.029(3) 0.024(3) 0.031(2) -0.0020(18) 0.010(2) 0.005(2)
C15 0.031(3) 0.028(3) 0.026(2) 0.000(2) 0.010(2) 0.006(2)

loop_
_atom_type_symbol
_atom_type_description
_atom_type_scat_dispersion_real
_atom_type_scat_dispersion_imag
_atom_type_scat_source
C C 0.0181 0.0091 'International Tables Vol C Tables 4.2.6.8 and 6.1.1.4'
H H 0.0000 0.0000 'International Tables Vol C Tables 4.2.6.8 and 6.1.1.4'
N N 0.0311 0.0180 'International Tables Vol C Tables 4.2.6.8 and 6.1.1.4'
O O 0.0492 0.0322 'International Tables Vol C Tables 4.2.6.8 and 6.1.1.4'
S S 0.3331 0.5567 'International Tables Vol C Tables 4.2.6.8 and 6.1.1.4'

loop_
_geom_angle_atom_site_label_1
_geom_angle_atom_site_label_2
_geom_angle_atom_site_label_3
_geom_angle
_geom_angle_site_symmetry_1
_geom_angle_site_symmetry_3
_geom_angle_publ_flag
C9 S1 C2 97.06(18) . . ?
C7 N1 C8 126.3(3) . . ?
C7 N1 C14 116.0(3) . . ?
C8 N1 C14 116.9(3) . . ?
C2 C1 C6 119.9(3) . . ?
C2 C1 C7 124.6(3) . . ?
C6 C1 C7 115.3(4) . . ?
C1 C2 C3 120.2(4) . . ?
C1 C2 S1 122.1(3) . . ?
C3 C2 S1 117.7(3) . . ?
C4 C3 C2 119.2(4) . . ?
C5 C4 C3 120.3(4) . . ?
C6 C5 C4 120.7(4) . . ?
C5 C6 C1 119.7(4) . . ?
O1 C7 N1 119.4(3) . . ?
O1 C7 C1 120.1(4) . . ?
N1 C7 C1 120.6(4) . . ?
C9 C8 C13 120.4(3) . . ?
C9 C8 N1 122.3(3) . . ?
C13 C8 N1 117.3(3) . . ?
C8 C9 C10 118.4(4) . . ?
C8 C9 S1 120.6(3) . . ?
C10 C9 S1 121.0(3) . . ?
C11 C10 C9 121.9(4) . . ?
C10 C11 C12 119.3(4) . . ?
C13 C12 C11 120.3(4) . . ?
C12 C13 C8 119.6(4) . . ?
N1 C14 C15 114.2(3) . . ?
O3 C15 O2 124.2(4) . . ?
O3 C15 C14 121.4(4) . . ?
O2 C15 C14 114.3(3) . . ?

loop_
_geom_bond_atom_site_label_1
_geom_bond_atom_site_label_2
_geom_bond_distance
_geom_bond_site_symmetry_2
_geom_bond_publ_flag
S1 C9 1.765(4) . ?
S1 C2 1.776(4) . ?
O1 C7 1.239(4) . ?
O2 C15 1.312(4) . ?
O3 C15 1.212(4) . ?
N1 C7 1.352(4) . ?
N1 C8 1.436(4) . ?
N1 C14 1.465(4) . ?
C1 C2 1.373(5) . ?
C1 C6 1.403(5) . ?
C1 C7 1.507(4) . ?
C2 C3 1.400(4) . ?
C3 C4 1.392(5) . ?
C4 C5 1.376(5) . ?
C5 C6 1.370(4) . ?
C8 C9 1.380(5) . ?
C8 C13 1.395(5) . ?
C9 C10 1.386(5) . ?
C10 C11 1.369(5) . ?
C11 C12 1.384(5) . ?
C12 C13 1.379(5) . ?
C14 C15 1.505(5) . ?

loop_
_cod_related_entry_id
_cod_related_entry_database
_cod_related_entry_code
1 ChemSpider 25936669
